data_2236153
loop_
_publ_author_name
'Feng, Xiu-Ling'
'Zhang, Yu-Ping'

_publ_section_title
;
 (Ethylenediamine-\k^2^<i>N</i>,<i>N</i>)bis[2-(pyridin-2-yl-\k<i>N</i>)-1,3-imidazol-1-ido-\k<i>N</i>^1^]cobalt(III)
 nitrate monohydrate
;
_journal_coeditor_code CV5321
_journal_issue 9
_journal_name_full 'Acta Crystallographica Section E'
_journal_page_first m1155
_journal_paper_doi 10.1107/S1600536812032692
_journal_volume 68
_journal_year 2012
_chemical_formula_iupac '[Co (C8 H6 N3)2 (C2 H8 N2)] N O3 , H2 O'
_chemical_formula_moiety 'C18 H20 Co N8 +, N O3 -, H2 O'
_chemical_formula_sum 'C18 H22 Co N9 O4'
_chemical_formula_weight 487.38
_chemical_name_systematic
;
(Ethylenediamine-\k^2^<i>N</i>,<i>N</i>)bis[2-(pyridin-2-yl-\k<i>N</i>)-
1,3-imidazol-1-ido-\k<i>N</i>^1^]cobalt(III) nitrate monohydrate
;
_space_group_IT_number 2
_symmetry_cell_setting triclinic
_symmetry_space_group_name_Hall '-P 1'
_symmetry_space_group_name_H-M 'P -1'
_atom_sites_solution_hydrogens geom
_atom_sites_solution_primary direct
_atom_sites_solution_secondary difmap
_audit_creation_method SHELXL97
_cell_angle_alpha 76.133(2)
_cell_angle_beta 75.672(2)
_cell_angle_gamma 68.7970(10)
_cell_formula_units_Z 2
_cell_length_a 8.6669(5)
_cell_length_b 11.0574(8)
_cell_length_c 12.5304(10)
_cell_measurement_reflns_used 2876
_cell_measurement_temperature 298(2)
_cell_measurement_theta_max 27.947
_cell_measurement_theta_min 2.562
_cell_volume 1069.62(13)
_computing_cell_refinement 'SAINT (Bruker, 2007)'
_computing_data_collection 'SMART (Bruker, 2007)'
_computing_data_reduction 'SAINT (Bruker, 2007)'
_computing_molecular_graphics 'SHELXTL (Sheldrick, 2008)'
_computing_publication_material 'SHELXTL (Sheldrick, 2008)'
_computing_structure_refinement 'SHELXL97 (Sheldrick, 2008)'
_computing_structure_solution 'SHELXS97 (Sheldrick, 2008)'
_diffrn_ambient_temperature 298(2)
_diffrn_measured_fraction_theta_full 0.981
_diffrn_measured_fraction_theta_max 0.981
_diffrn_measurement_device_type 'Bruker SMART 1000 CCD'
_diffrn_measurement_method '\f and \w'
_diffrn_radiation_monochromator graphite
_diffrn_radiation_source 'fine-focus sealed tube'
_diffrn_radiation_type MoK\a
_diffrn_radiation_wavelength 0.71073
_diffrn_reflns_av_R_equivalents 0.0213
_diffrn_reflns_av_sigmaI/netI 0.0401
_diffrn_reflns_limit_h_max 10
_diffrn_reflns_limit_h_min -7
_diffrn_reflns_limit_k_max 13
_diffrn_reflns_limit_k_min -13
_diffrn_reflns_limit_l_max 14
_diffrn_reflns_limit_l_min -10
_diffrn_reflns_number 5376
_diffrn_reflns_theta_full 25.02
_diffrn_reflns_theta_max 25.02
_diffrn_reflns_theta_min 2.56
_exptl_absorpt_coefficient_mu 0.848
_exptl_absorpt_correction_T_max 0.7826
_exptl_absorpt_correction_T_min 0.6985
_exptl_absorpt_correction_type multi-scan
_exptl_absorpt_process_details '(SADABS; Sheldrick, 1996)'
_exptl_crystal_colour red
_exptl_crystal_density_diffrn 1.513
_exptl_crystal_density_method 'not measured'
_exptl_crystal_description block
_exptl_crystal_F_000 504
_exptl_crystal_size_max 0.45
_exptl_crystal_size_mid 0.38
_exptl_crystal_size_min 0.30
_refine_diff_density_max 0.322
_refine_diff_density_min -0.419
_refine_ls_extinction_method none
_refine_ls_goodness_of_fit_ref 1.047
_refine_ls_matrix_type full
_refine_ls_number_parameters 289
_refine_ls_number_reflns 3714
_refine_ls_number_restraints 0
_refine_ls_restrained_S_all 1.047
_refine_ls_R_factor_all 0.0519
_refine_ls_R_factor_gt 0.0371
_refine_ls_shift/su_max 0.000
_refine_ls_shift/su_mean 0.000
_refine_ls_structure_factor_coef Fsqd
_refine_ls_weighting_details 'calc w = 1/[\s^2^(Fo^2^)+(0.0517P)^2^+0.5557P] where P=(Fo^2^+2Fc^2^)/3'
_refine_ls_weighting_scheme calc
_refine_ls_wR_factor_gt 0.0959
_refine_ls_wR_factor_ref 0.1095
_reflns_number_gt 2907
_reflns_number_total 3714
_reflns_threshold_expression I>2\s(I)
_cod_data_source_file cv5321.cif
_cod_data_source_block I
_cod_database_code 2236153
_cod_database_fobs_code 2236153

loop_
_symmetry_equiv_pos_as_xyz
'x, y, z'
'-x, -y, -z'

loop_
_atom_site_type_symbol
_atom_site_label
_atom_site_fract_x
_atom_site_fract_y
_atom_site_fract_z
_atom_site_U_iso_or_equiv
_atom_site_adp_type
_atom_site_calc_flag
_atom_site_refinement_flags
_atom_site_occupancy
_atom_site_symmetry_multiplicity
Co Co1 0.49327(4) 0.24908(3) 0.25014(3) 0.03109(14) Uani d . 1 1
N N1 0.3734(3) 0.3487(2) 0.13063(18) 0.0349(5) Uani d . 1 1
N N2 0.2556(3) 0.5498(2) 0.03542(19) 0.0427(6) Uani d . 1 1
N N3 0.4925(3) 0.4242(2) 0.26227(18) 0.0334(5) Uani d . 1 1
N N4 0.5997(3) 0.1632(2) 0.37782(17) 0.0318(5) Uani d . 1 1
N N5 0.5660(3) 0.1121(2) 0.56550(18) 0.0413(6) Uani d . 1 1
N N6 0.2860(3) 0.2713(2) 0.36447(19) 0.0353(5) Uani d . 1 1
N N7 0.7032(3) 0.2170(2) 0.14273(18) 0.0373(5) Uani d . 1 1
H H7A 0.7057 0.2916 0.0949 0.045 Uiso calc R 1 1
H H7B 0.7911 0.1895 0.1785 0.045 Uiso calc R 1 1
N N8 0.4899(3) 0.0816(2) 0.23036(18) 0.0364(5) Uani d . 1 1
H H8A 0.4718 0.0319 0.2975 0.044 Uiso calc R 1 1
H H8B 0.4055 0.0949 0.1946 0.044 Uiso calc R 1 1
N N9 0.1402(4) 0.0294(3) 0.1721(2) 0.0530(7) Uani d . 1 1
O O1 0.2907(3) -0.0084(3) 0.1286(2) 0.0716(7) Uani d . 1 1
O O2 0.0499(4) -0.0394(3) 0.1852(3) 0.1010(11) Uani d . 1 1
O O3 0.0786(4) 0.1364(3) 0.2036(3) 0.1008(11) Uani d . 1 1
O O4 0.9518(6) 0.7421(6) 0.1433(6) 0.251(4) Uani d . 1 1
H H4C 0.9804 0.8031 0.1547 0.301 Uiso d R 1 1
H H4D 1.0388 0.6873 0.1124 0.301 Uiso d R 1 1
C C1 0.3419(3) 0.4799(3) 0.1174(2) 0.0342(6) Uani d . 1 1
C C2 0.2299(4) 0.4556(3) -0.0051(2) 0.0454(7) Uani d . 1 1
H H2 0.1728 0.4724 -0.0636 0.054 Uiso calc R 1 1
C C3 0.3003(4) 0.3323(3) 0.0528(2) 0.0431(7) Uani d . 1 1
H H3 0.2983 0.2531 0.0409 0.052 Uiso calc R 1 1
C C4 0.4052(3) 0.5251(3) 0.1918(2) 0.0353(6) Uani d . 1 1
C C5 0.3797(4) 0.6549(3) 0.1971(2) 0.0454(7) Uani d . 1 1
H H5 0.3159 0.7230 0.1502 0.055 Uiso calc R 1 1
C C6 0.4492(5) 0.6817(3) 0.2719(3) 0.0553(9) Uani d . 1 1
H H6 0.4346 0.7682 0.2757 0.066 Uiso calc R 1 1
C C7 0.5412(5) 0.5790(3) 0.3417(3) 0.0585(9) Uani d . 1 1
H H7 0.5901 0.5955 0.3926 0.070 Uiso calc R 1 1
C C8 0.5597(4) 0.4522(3) 0.3350(3) 0.0476(8) Uani d . 1 1
H H8 0.6210 0.3834 0.3826 0.057 Uiso calc R 1 1
C C9 0.4922(3) 0.1662(3) 0.4763(2) 0.0336(6) Uani d . 1 1
C C10 0.7323(4) 0.0724(3) 0.5200(2) 0.0457(7) Uani d . 1 1
H H10 0.8187 0.0298 0.5609 0.055 Uiso calc R 1 1
C C11 0.7555(4) 0.1034(3) 0.4057(2) 0.0416(7) Uani d . 1 1
H H11 0.8578 0.0869 0.3566 0.050 Uiso calc R 1 1
C C12 0.3150(4) 0.2280(3) 0.4713(2) 0.0363(6) Uani d . 1 1
C C13 0.1848(4) 0.2462(3) 0.5620(3) 0.0535(8) Uani d . 1 1
H H13 0.2072 0.2190 0.6344 0.064 Uiso calc R 1 1
C C14 0.0221(5) 0.3050(4) 0.5436(3) 0.0677(10) Uani d . 1 1
H H14 -0.0673 0.3173 0.6034 0.081 Uiso calc R 1 1
C C15 -0.0066(4) 0.3452(4) 0.4357(3) 0.0690(11) Uani d . 1 1
H H15 -0.1162 0.3845 0.4222 0.083 Uiso calc R 1 1
C C16 0.1268(4) 0.3275(3) 0.3472(3) 0.0518(8) Uani d . 1 1
H H16 0.1058 0.3550 0.2745 0.062 Uiso calc R 1 1
C C17 0.7132(4) 0.1148(3) 0.0810(2) 0.0495(8) Uani d . 1 1
H H17A 0.8282 0.0759 0.0453 0.059 Uiso calc R 1 1
H H17B 0.6434 0.1531 0.0239 0.059 Uiso calc R 1 1
C C18 0.6521(4) 0.0123(3) 0.1648(3) 0.0520(8) Uani d . 1 1
H H18A 0.6369 -0.0485 0.1269 0.062 Uiso calc R 1 1
H H18B 0.7332 -0.0371 0.2136 0.062 Uiso calc R 1 1

loop_
_atom_site_aniso_label
_atom_site_aniso_U_11
_atom_site_aniso_U_22
_atom_site_aniso_U_33
_atom_site_aniso_U_12
_atom_site_aniso_U_13
_atom_site_aniso_U_23
Co1 0.0394(2) 0.0299(2) 0.0266(2) -0.01405(16) -0.01009(15) -0.00071(14)
N1 0.0443(13) 0.0330(12) 0.0328(12) -0.0181(11) -0.0128(10) -0.0003(10)
N2 0.0461(14) 0.0413(14) 0.0389(13) -0.0121(11) -0.0145(11) 0.0003(11)
N3 0.0393(12) 0.0316(12) 0.0321(12) -0.0134(10) -0.0094(10) -0.0037(10)
N4 0.0398(12) 0.0306(12) 0.0274(11) -0.0154(10) -0.0070(9) -0.0015(9)
N5 0.0557(16) 0.0416(14) 0.0306(12) -0.0203(12) -0.0124(11) -0.0010(10)
N6 0.0393(13) 0.0341(12) 0.0354(12) -0.0137(10) -0.0096(10) -0.0052(10)
N7 0.0456(13) 0.0338(12) 0.0305(12) -0.0138(10) -0.0078(10) 0.0009(10)
N8 0.0496(14) 0.0357(13) 0.0281(12) -0.0188(11) -0.0104(10) -0.0013(10)
N9 0.0548(18) 0.0607(18) 0.0509(16) -0.0207(15) -0.0092(13) -0.0194(14)
O1 0.0454(14) 0.0897(19) 0.0888(19) -0.0163(13) -0.0105(13) -0.0415(16)
O2 0.077(2) 0.112(3) 0.142(3) -0.0543(19) 0.0104(19) -0.064(2)
O3 0.100(2) 0.074(2) 0.128(3) -0.0427(18) 0.038(2) -0.052(2)
O4 0.126(4) 0.214(6) 0.389(10) -0.007(4) 0.033(5) -0.164(7)
C1 0.0381(15) 0.0319(14) 0.0311(14) -0.0121(12) -0.0071(11) -0.0001(11)
C2 0.0497(17) 0.0535(19) 0.0367(16) -0.0185(15) -0.0190(13) 0.0005(14)
C3 0.0534(18) 0.0451(17) 0.0393(16) -0.0229(15) -0.0169(14) -0.0026(13)
C4 0.0375(15) 0.0346(15) 0.0324(14) -0.0123(12) -0.0041(11) -0.0039(12)
C5 0.0570(19) 0.0350(16) 0.0419(17) -0.0139(14) -0.0082(14) -0.0041(13)
C6 0.080(2) 0.0385(18) 0.054(2) -0.0238(17) -0.0104(18) -0.0120(15)
C7 0.085(3) 0.052(2) 0.058(2) -0.0348(19) -0.0285(19) -0.0100(17)
C8 0.0576(19) 0.0460(18) 0.0496(18) -0.0215(15) -0.0234(15) -0.0052(14)
C9 0.0472(16) 0.0294(14) 0.0289(14) -0.0177(12) -0.0074(12) -0.0043(11)
C10 0.0543(19) 0.0497(18) 0.0370(16) -0.0187(15) -0.0223(14) 0.0038(14)
C11 0.0404(16) 0.0447(17) 0.0398(16) -0.0138(13) -0.0132(13) -0.0004(13)
C12 0.0458(16) 0.0331(15) 0.0338(15) -0.0177(13) -0.0056(12) -0.0064(12)
C13 0.056(2) 0.056(2) 0.0438(18) -0.0184(16) -0.0002(15) -0.0083(15)
C14 0.052(2) 0.079(3) 0.063(2) -0.0199(19) 0.0076(18) -0.016(2)
C15 0.0379(18) 0.086(3) 0.080(3) -0.0145(18) -0.0102(18) -0.016(2)
C16 0.0452(18) 0.059(2) 0.055(2) -0.0163(16) -0.0173(15) -0.0084(16)
C17 0.061(2) 0.0477(18) 0.0366(16) -0.0160(16) -0.0009(14) -0.0126(14)
C18 0.069(2) 0.0374(17) 0.0482(19) -0.0168(15) -0.0047(16) -0.0100(14)

loop_
_atom_type_symbol
_atom_type_description
_atom_type_scat_dispersion_real
_atom_type_scat_dispersion_imag
_atom_type_scat_source
C C 0.0033 0.0016 'International Tables Vol C Tables 4.2.6.8 and 6.1.1.4'
H H 0.0000 0.0000 'International Tables Vol C Tables 4.2.6.8 and 6.1.1.4'
N N 0.0061 0.0033 'International Tables Vol C Tables 4.2.6.8 and 6.1.1.4'
O O 0.0106 0.0060 'International Tables Vol C Tables 4.2.6.8 and 6.1.1.4'
Co Co 0.3494 0.9721 'International Tables Vol C Tables 4.2.6.8 and 6.1.1.4'

loop_
_geom_angle_atom_site_label_1
_geom_angle_atom_site_label_2
_geom_angle_atom_site_label_3
_geom_angle
N4 Co1 N1 174.33(9)
N4 Co1 N8 89.92(9)
N1 Co1 N8 94.32(9)
N4 Co1 N7 94.58(9)
N1 Co1 N7 89.45(10)
N8 Co1 N7 86.37(9)
N4 Co1 N3 93.23(9)
N1 Co1 N3 82.56(9)
N8 Co1 N3 176.82(9)
N7 Co1 N3 92.92(9)
N4 Co1 N6 82.67(9)
N1 Co1 N6 93.44(9)
N8 Co1 N6 91.62(9)
N7 Co1 N6 176.60(9)
N3 Co1 N6 89.24(9)
C1 N1 C3 105.2(2)
C1 N1 Co1 113.99(18)
C3 N1 Co1 140.8(2)
C1 N2 C2 103.1(2)
C8 N3 C4 118.6(2)
C8 N3 Co1 127.1(2)
C4 N3 Co1 114.23(18)
C9 N4 C11 104.8(2)
C9 N4 Co1 114.15(18)
C11 N4 Co1 140.85(19)
C9 N5 C10 103.0(2)
C16 N6 C12 119.0(3)
C16 N6 Co1 127.1(2)
C12 N6 Co1 113.85(18)
C17 N7 Co1 108.11(18)
C17 N7 H7A 110.1
Co1 N7 H7A 110.1
C17 N7 H7B 110.1
Co1 N7 H7B 110.1
H7A N7 H7B 108.4
C18 N8 Co1 109.97(18)
C18 N8 H8A 109.7
Co1 N8 H8A 109.7
C18 N8 H8B 109.7
Co1 N8 H8B 109.7
H8A N8 H8B 108.2
O3 N9 O2 118.7(3)
O3 N9 O1 120.1(3)
O2 N9 O1 121.2(3)
H4C O4 H4D 108.4
N2 C1 N1 114.1(2)
N2 C1 C4 129.3(2)
N1 C1 C4 116.6(2)
N2 C2 C3 110.6(3)
N2 C2 H2 124.7
C3 C2 H2 124.7
N1 C3 C2 107.0(3)
N1 C3 H3 126.5
C2 C3 H3 126.5
N3 C4 C5 121.3(3)
N3 C4 C1 112.4(2)
C5 C4 C1 126.3(3)
C6 C5 C4 119.3(3)
C6 C5 H5 120.3
C4 C5 H5 120.3
C5 C6 C7 119.3(3)
C5 C6 H6 120.3
C7 C6 H6 120.3
C8 C7 C6 119.1(3)
C8 C7 H7 120.4
C6 C7 H7 120.4
N3 C8 C7 122.3(3)
N3 C8 H8 118.8
C7 C8 H8 118.8
N5 C9 N4 114.4(2)
N5 C9 C12 129.0(2)
N4 C9 C12 116.6(2)
N5 C10 C11 110.9(3)
N5 C10 H10 124.5
C11 C10 H10 124.5
N4 C11 C10 106.8(3)
N4 C11 H11 126.6
C10 C11 H11 126.6
N6 C12 C13 121.5(3)
N6 C12 C9 112.5(2)
C13 C12 C9 126.0(3)
C14 C13 C12 119.1(3)
C14 C13 H13 120.4
C12 C13 H13 120.4
C15 C14 C13 119.0(3)
C15 C14 H14 120.5
C13 C14 H14 120.5
C14 C15 C16 120.2(3)
C14 C15 H15 119.9
C16 C15 H15 119.9
N6 C16 C15 121.1(3)
N6 C16 H16 119.5
C15 C16 H16 119.5
N7 C17 C18 107.1(2)
N7 C17 H17A 110.3
C18 C17 H17A 110.3
N7 C17 H17B 110.3
C18 C17 H17B 110.3
H17A C17 H17B 108.5
N8 C18 C17 107.4(2)
N8 C18 H18A 110.2
C17 C18 H18A 110.2
N8 C18 H18B 110.2
C17 C18 H18B 110.2
H18A C18 H18B 108.5

loop_
_geom_bond_atom_site_label_1
_geom_bond_atom_site_label_2
_geom_bond_distance
Co1 N4 1.919(2)
Co1 N1 1.920(2)
Co1 N8 1.938(2)
Co1 N7 1.949(2)
Co1 N3 1.976(2)
Co1 N6 1.979(2)
N1 C1 1.352(3)
N1 C3 1.364(3)
N2 C1 1.339(3)
N2 C2 1.367(4)
N3 C8 1.340(4)
N3 C4 1.358(3)
N4 C9 1.349(3)
N4 C11 1.363(3)
N5 C9 1.331(3)
N5 C10 1.361(4)
N6 C16 1.341(4)
N6 C12 1.363(3)
N7 C17 1.482(4)
N7 H7A 0.9000
N7 H7B 0.9000
N8 C18 1.480(4)
N8 H8A 0.9000
N8 H8B 0.9000
N9 O3 1.227(4)
N9 O2 1.235(4)
N9 O1 1.239(3)
O4 H4C 0.8500
O4 H4D 0.8500
C1 C4 1.447(4)
C2 C3 1.378(4)
C2 H2 0.9300
C3 H3 0.9300
C4 C5 1.387(4)
C5 C6 1.369(4)
C5 H5 0.9300
C6 C7 1.380(5)
C6 H6 0.9300
C7 C8 1.373(4)
C7 H7 0.9300
C8 H8 0.9300
C9 C12 1.448(4)
C10 C11 1.372(4)
C10 H10 0.9300
C11 H11 0.9300
C12 C13 1.384(4)
C13 C14 1.375(5)
C13 H13 0.9300
C14 C15 1.373(5)
C14 H14 0.9300
C15 C16 1.383(5)
C15 H15 0.9300
C16 H16 0.9300
C17 C18 1.502(4)
C17 H17A 0.9700
C17 H17B 0.9700
C18 H18A 0.9700
C18 H18B 0.9700

loop_
_geom_hbond_atom_site_label_D
_geom_hbond_atom_site_label_H
_geom_hbond_atom_site_label_A
_geom_hbond_site_symmetry_A
_geom_hbond_distance_DH
_geom_hbond_distance_HA
_geom_hbond_distance_DA
_geom_hbond_angle_DHA
N8 H8B O1 . 0.90 2.16 2.922(4) 142
N8 H8A N5 2_656 0.90 2.09 2.979(3) 168
N7 H7A N2 2_665 0.90 2.15 3.045(3) 171
N7 H7B O3 1_655 0.90 2.43 3.281(5) 158
O4 H4D N2 1_655 0.85 2.12 2.974(7) 180
O4 H4C O2 1_665 0.85 2.18 3.026(7) 179

loop_
_geom_torsion_atom_site_label_1
_geom_torsion_atom_site_label_2
_geom_torsion_atom_site_label_3
_geom_torsion_atom_site_label_4
_geom_torsion
N4 Co1 N1 C1 39.5(10)
N8 Co1 N1 C1 177.82(19)
N7 Co1 N1 C1 -95.86(19)
N3 Co1 N1 C1 -2.85(18)
N6 Co1 N1 C1 85.94(19)
N4 Co1 N1 C3 -137.4(8)
N8 Co1 N1 C3 0.9(3)
N7 Co1 N1 C3 87.3(3)
N3 Co1 N1 C3 -179.7(3)
N6 Co1 N1 C3 -91.0(3)
N4 Co1 N3 C8 4.0(3)
N1 Co1 N3 C8 -179.9(3)
N8 Co1 N3 C8 -167.7(15)
N7 Co1 N3 C8 -90.8(3)
N6 Co1 N3 C8 86.6(2)
N4 Co1 N3 C4 -172.22(19)
N1 Co1 N3 C4 3.96(18)
N8 Co1 N3 C4 16.1(17)
N7 Co1 N3 C4 93.02(19)
N6 Co1 N3 C4 -89.61(19)
N1 Co1 N4 C9 43.2(10)
N8 Co1 N4 C9 -95.29(19)
N7 Co1 N4 C9 178.36(18)
N3 Co1 N4 C9 85.17(19)
N6 Co1 N4 C9 -3.64(18)
N1 Co1 N4 C11 -131.4(8)
N8 Co1 N4 C11 90.1(3)
N7 Co1 N4 C11 3.8(3)
N3 Co1 N4 C11 -89.4(3)
N6 Co1 N4 C11 -178.3(3)
N4 Co1 N6 C16 -178.3(3)
N1 Co1 N6 C16 5.8(3)
N8 Co1 N6 C16 -88.6(3)
N7 Co1 N6 C16 -142.2(15)
N3 Co1 N6 C16 88.3(3)
N4 Co1 N6 C12 4.48(18)
N1 Co1 N6 C12 -171.38(19)
N8 Co1 N6 C12 94.19(19)
N7 Co1 N6 C12 40.5(16)
N3 Co1 N6 C12 -88.87(19)
N4 Co1 N7 C17 107.72(18)
N1 Co1 N7 C17 -76.28(19)
N8 Co1 N7 C17 18.09(18)
N3 Co1 N7 C17 -158.80(18)
N6 Co1 N7 C17 71.9(16)
N4 Co1 N8 C18 -85.02(19)
N1 Co1 N8 C18 98.7(2)
N7 Co1 N8 C18 9.57(19)
N3 Co1 N8 C18 86.7(16)
N6 Co1 N8 C18 -167.69(19)
C2 N2 C1 N1 0.5(3)
C2 N2 C1 C4 -179.8(3)
C3 N1 C1 N2 -0.9(3)
Co1 N1 C1 N2 -178.86(18)
C3 N1 C1 C4 179.4(2)
Co1 N1 C1 C4 1.4(3)
C1 N2 C2 C3 0.0(3)
C1 N1 C3 C2 0.9(3)
Co1 N1 C3 C2 177.9(2)
N2 C2 C3 N1 -0.6(3)
C8 N3 C4 C5 -2.5(4)
Co1 N3 C4 C5 174.0(2)
C8 N3 C4 C1 179.3(2)
Co1 N3 C4 C1 -4.2(3)
N2 C1 C4 N3 -177.8(3)
N1 C1 C4 N3 1.9(3)
N2 C1 C4 C5 4.1(5)
N1 C1 C4 C5 -176.2(3)
N3 C4 C5 C6 2.5(4)
C1 C4 C5 C6 -179.6(3)
C4 C5 C6 C7 -1.0(5)
C5 C6 C7 C8 -0.5(5)
C4 N3 C8 C7 1.0(5)
Co1 N3 C8 C7 -175.1(2)
C6 C7 C8 N3 0.5(5)
C10 N5 C9 N4 0.2(3)
C10 N5 C9 C12 -179.1(3)
C11 N4 C9 N5 -0.6(3)
Co1 N4 C9 N5 -177.08(17)
C11 N4 C9 C12 178.8(2)
Co1 N4 C9 C12 2.3(3)
C9 N5 C10 C11 0.3(3)
C9 N4 C11 C10 0.7(3)
Co1 N4 C11 C10 175.6(2)
N5 C10 C11 N4 -0.6(3)
C16 N6 C12 C13 -3.0(4)
Co1 N6 C12 C13 174.4(2)
C16 N6 C12 C9 178.2(2)
Co1 N6 C12 C9 -4.3(3)
N5 C9 C12 N6 -179.3(2)
N4 C9 C12 N6 1.4(3)
N5 C9 C12 C13 2.0(5)
N4 C9 C12 C13 -177.3(3)
N6 C12 C13 C14 2.4(5)
C9 C12 C13 C14 -179.0(3)
C12 C13 C14 C15 -0.6(6)
C13 C14 C15 C16 -0.5(6)
C12 N6 C16 C15 1.9(5)
Co1 N6 C16 C15 -175.2(3)
C14 C15 C16 N6 -0.2(6)
Co1 N7 C17 C18 -41.4(3)
Co1 N8 C18 C17 -34.7(3)
N7 C17 C18 N8 49.6(3)
